data_1541883
loop_
_publ_author_name
'Guo, Jing'
'Liu, Yangbin'
'Li, Xiangqiang'
'Liu, Xiaohua'
'Lin, Lili'
'Feng, Xiaoming'

_publ_section_title
;
 Nickel(ii)-catalyzed enantioselective cyclopropanation of
 3-alkenyl-oxindoles with phenyliodonium ylide via free carbene
;
_journal_issue 4
_journal_name_full 'Chem. Sci.'
_journal_page_first 2717
_journal_paper_doi 10.1039/C5SC03658E
_journal_volume 7
_journal_year 2016
_chemical_absolute_configuration ad
_chemical_formula_sum 'C14 H22 O4'
_chemical_formula_weight 254.32
_chemical_name_systematic
; 
 ? 
;
_space_group_IT_number 19
_symmetry_cell_setting orthorhombic
_symmetry_space_group_name_Hall 'P 2ac 2ab'
_symmetry_space_group_name_H-M 'P 21 21 21'
_atom_sites_solution_hydrogens geom
_atom_sites_solution_primary direct
_atom_sites_solution_secondary difmap
_audit_block_doi 10.5517/cc13qf4d
_audit_creation_method SHELXL-97
_audit_update_record
;
2014-11-15 deposited with the CCDC.
2016-01-04 downloaded from the CCDC.
;
_cell_angle_alpha 90.00
_cell_angle_beta 90.00
_cell_angle_gamma 90.00
_cell_formula_units_Z 4
_cell_length_a 7.2942(11)
_cell_length_b 12.3961(18)
_cell_length_c 13.909(2)
_cell_measurement_reflns_used 4753
_cell_measurement_temperature 173(2)
_cell_measurement_theta_max 55.021
_cell_measurement_theta_min 5.585
_cell_volume 1257.6(3)
_computing_cell_refinement 'Bruker SAINT'
_computing_data_collection 'Bruker APEX2'
_computing_data_reduction 'Bruker SAINT'
_computing_molecular_graphics 'Bruker SHELXTL'
_computing_publication_material 'Bruker SHELXTL'
_computing_structure_refinement 'SHELXL-97 (Sheldrick, 2008)'
_computing_structure_solution 'SHELXS-97 (Sheldrick, 2008)'
_diffrn_ambient_temperature 173(2)
_diffrn_measured_fraction_theta_full 1.000
_diffrn_measured_fraction_theta_max 1.000
_diffrn_measurement_device_type 'Bruker APEX-II CCD'
_diffrn_measurement_method '\f and \w scans'
_diffrn_radiation_monochromator graphite
_diffrn_radiation_source 'fine-focus sealed tube'
_diffrn_radiation_type MoK\a
_diffrn_radiation_wavelength 0.71073
_diffrn_reflns_av_R_equivalents 0.0250
_diffrn_reflns_av_sigmaI/netI 0.0233
_diffrn_reflns_limit_h_max 8
_diffrn_reflns_limit_h_min -8
_diffrn_reflns_limit_k_max 15
_diffrn_reflns_limit_k_min -15
_diffrn_reflns_limit_l_max 17
_diffrn_reflns_limit_l_min -15
_diffrn_reflns_number 8860
_diffrn_reflns_theta_full 25.98
_diffrn_reflns_theta_max 25.98
_diffrn_reflns_theta_min 2.20
_exptl_absorpt_coefficient_mu 0.097
_exptl_absorpt_correction_T_max 0.7456
_exptl_absorpt_correction_T_min 0.6926
_exptl_absorpt_correction_type multi-scan
_exptl_absorpt_process_details sadabs
_exptl_crystal_colour colorless
_exptl_crystal_density_diffrn 1.343
_exptl_crystal_density_method 'not measured'
_exptl_crystal_description prismatic
_exptl_crystal_F_000 552
_exptl_crystal_size_max 0.211
_exptl_crystal_size_mid 0.175
_exptl_crystal_size_min 0.134
_refine_diff_density_max 0.208
_refine_diff_density_min -0.159
_refine_diff_density_rms 0.034
_refine_ls_abs_structure_details 'Flack H D (1983), Acta Cryst. A39, 876-881'
_refine_ls_abs_structure_Flack 0.9(9)
_refine_ls_extinction_coef 0.0058(14)
_refine_ls_extinction_expression Fc^*^=kFc[1+0.001xFc^2^\l^3^/sin(2\q)]^-1/4^
_refine_ls_extinction_method SHELXL
_refine_ls_goodness_of_fit_ref 1.024
_refine_ls_hydrogen_treatment mixed
_refine_ls_matrix_type full
_refine_ls_number_parameters 168
_refine_ls_number_reflns 2462
_refine_ls_number_restraints 0
_refine_ls_restrained_S_all 1.024
_refine_ls_R_factor_all 0.0328
_refine_ls_R_factor_gt 0.0308
_refine_ls_shift/su_max 0.001
_refine_ls_shift/su_mean 0.000
_refine_ls_structure_factor_coef Fsqd
_refine_ls_weighting_details 'calc w=1/[\s^2^(Fo^2^)+(0.0308P)^2^+0.3738P] where P=(Fo^2^+2Fc^2^)/3'
_refine_ls_weighting_scheme calc
_refine_ls_wR_factor_gt 0.0738
_refine_ls_wR_factor_ref 0.0751
_reflns_number_gt 2353
_reflns_number_total 2462
_reflns_threshold_expression >2sigma(I)
_cod_data_source_file c5sc03658e2.cif
_cod_data_source_block dm13746
_cod_depositor_comments
;
The following automatic conversions were performed:

'_symmetry_cell_setting' value 'Orthorhombic' changed to
'orthorhombic' according to
/usr/data/users/saulius/crontab/automatic-downloads/rss-feeds/RSC/lib/dictionaries/cif_core.dic
dictionary named 'cif_core.dic' version 2.4.2 from 2011-04-26.

Automatic conversion script
Id: cif_fix_values 4268 2015-11-12 08:31:59Z antanas 

 Adding full bibliography for 1541883--1541884.cif.
;
_cod_original_cell_volume 1257.7(3)
_cod_original_sg_symbol_H-M P2(1)2(1)2(1)
_cod_database_code 1541883

loop_
_symmetry_equiv_pos_as_xyz
'x, y, z'
'-x+1/2, -y, z+1/2'
'-x, y+1/2, -z+1/2'
'x+1/2, -y+1/2, -z'

loop_
_atom_site_label
_atom_site_type_symbol
_atom_site_fract_x
_atom_site_fract_y
_atom_site_fract_z
_atom_site_U_iso_or_equiv
_atom_site_adp_type
_atom_site_occupancy
_atom_site_symmetry_multiplicity
_atom_site_calc_flag
_atom_site_refinement_flags
O1 O 0.01251(15) 0.73152(10) 0.71028(9) 0.0403(3) Uani 1 1 d .
O2 O 0.21535(15) 0.59594(9) 0.60163(7) 0.0278(2) Uani 1 1 d .
O3 O 0.28628(14) 0.69672(8) 0.56148(7) 0.0273(2) Uani 1 1 d .
O4 O 0.54864(17) 0.59571(9) 0.43335(7) 0.0319(3) Uani 1 1 d .
H4 H 0.5645 0.6545 0.4044 0.048 Uiso 1 1 calc R
C1 C 0.1176(2) 0.67407(12) 0.75405(11) 0.0262(3) Uani 1 1 d .
C2 C 0.1374(2) 0.67841(13) 0.86117(11) 0.0313(4) Uani 1 1 d .
H2A H 0.0920 0.6103 0.8897 0.038 Uiso 1 1 calc R
H2B H 0.0629 0.7385 0.8871 0.038 Uiso 1 1 calc R
C3 C 0.3377(2) 0.69486(12) 0.88818(10) 0.0272(3) Uani 1 1 d .
H3A H 0.3483 0.6939 0.9591 0.033 Uiso 1 1 calc R
H3B H 0.3767 0.7671 0.8658 0.033 Uiso 1 1 calc R
C4 C 0.4694(2) 0.61031(11) 0.84644(10) 0.0217(3) Uani 1 1 d .
C5 C 0.44405(19) 0.60181(11) 0.73365(9) 0.0183(3) Uani 1 1 d .
C6 C 0.23648(19) 0.58965(11) 0.70403(9) 0.0215(3) Uani 1 1 d .
C7 C 0.51328(19) 0.70584(11) 0.68506(10) 0.0211(3) Uani 1 1 d .
H7A H 0.4489 0.7690 0.7126 0.025 Uiso 1 1 calc R
H7B H 0.6462 0.7145 0.6973 0.025 Uiso 1 1 calc R
C8 C 0.47891(19) 0.70062(11) 0.57778(10) 0.0215(3) Uani 1 1 d .
H8 H 0.5248 0.7697 0.5494 0.026 Uiso 1 1 calc R
C9 C 0.5888(2) 0.60937(12) 0.53241(10) 0.0242(3) Uani 1 1 d .
H9 H 0.7217 0.6281 0.5381 0.029 Uiso 1 1 calc R
C10 C 0.5597(2) 0.50080(11) 0.58154(11) 0.0285(3) Uani 1 1 d .
H10A H 0.6578 0.4506 0.5612 0.034 Uiso 1 1 calc R
H10B H 0.4410 0.4702 0.5604 0.034 Uiso 1 1 calc R
C11 C 0.5605(2) 0.50931(11) 0.69156(10) 0.0248(3) Uani 1 1 d .
H11A H 0.6887 0.5188 0.7133 0.030 Uiso 1 1 calc R
H11B H 0.5154 0.4403 0.7185 0.030 Uiso 1 1 calc R
C12 C 0.1472(2) 0.47902(13) 0.72097(12) 0.0328(4) Uani 1 1 d .
H12A H 0.0280 0.4766 0.6886 0.049 Uiso 1 1 calc R
H12B H 0.1300 0.4676 0.7901 0.049 Uiso 1 1 calc R
H12C H 0.2267 0.4223 0.6950 0.049 Uiso 1 1 calc R
C13 C 0.4421(2) 0.50249(12) 0.89902(11) 0.0297(3) Uani 1 1 d .
H13A H 0.5312 0.4497 0.8752 0.045 Uiso 1 1 calc R
H13B H 0.3176 0.4759 0.8872 0.045 Uiso 1 1 calc R
H13C H 0.4600 0.5131 0.9682 0.045 Uiso 1 1 calc R
C14 C 0.6639(2) 0.64747(14) 0.87230(11) 0.0321(4) Uani 1 1 d .
H14A H 0.6759 0.6520 0.9424 0.048 Uiso 1 1 calc R
H14B H 0.6868 0.7186 0.8439 0.048 Uiso 1 1 calc R
H14C H 0.7531 0.5955 0.8472 0.048 Uiso 1 1 calc R

loop_
_atom_site_aniso_label
_atom_site_aniso_U_11
_atom_site_aniso_U_22
_atom_site_aniso_U_33
_atom_site_aniso_U_23
_atom_site_aniso_U_13
_atom_site_aniso_U_12
O1 0.0315(6) 0.0540(7) 0.0354(6) 0.0156(6) 0.0051(5) 0.0158(6)
O2 0.0303(5) 0.0344(6) 0.0189(5) 0.0029(4) -0.0028(4) -0.0093(5)
O3 0.0288(5) 0.0312(6) 0.0219(5) 0.0094(4) -0.0013(4) 0.0029(5)
O4 0.0497(7) 0.0295(5) 0.0163(5) 0.0013(4) 0.0044(5) -0.0026(5)
C1 0.0201(7) 0.0314(7) 0.0270(8) 0.0062(6) 0.0027(6) 0.0001(6)
C2 0.0293(8) 0.0391(8) 0.0257(8) -0.0005(7) 0.0054(6) 0.0096(7)
C3 0.0350(8) 0.0278(8) 0.0188(7) -0.0029(6) 0.0003(6) 0.0005(7)
C4 0.0229(7) 0.0245(7) 0.0176(6) 0.0022(6) -0.0007(5) 0.0001(6)
C5 0.0209(6) 0.0181(6) 0.0161(6) 0.0018(5) -0.0001(5) -0.0008(5)
C6 0.0246(7) 0.0245(7) 0.0155(6) 0.0014(5) -0.0002(5) -0.0026(6)
C7 0.0239(7) 0.0179(7) 0.0216(7) 0.0005(5) 0.0019(5) -0.0020(5)
C8 0.0256(7) 0.0191(7) 0.0199(7) 0.0036(5) 0.0009(6) -0.0020(6)
C9 0.0292(8) 0.0243(7) 0.0192(7) 0.0013(6) 0.0037(6) 0.0001(6)
C10 0.0413(9) 0.0197(7) 0.0245(7) -0.0002(6) 0.0092(6) 0.0054(7)
C11 0.0309(8) 0.0215(7) 0.0220(7) 0.0044(6) 0.0047(6) 0.0057(6)
C12 0.0363(9) 0.0347(8) 0.0274(8) -0.0001(7) -0.0005(7) -0.0136(7)
C13 0.0371(9) 0.0312(8) 0.0208(7) 0.0077(6) 0.0009(6) 0.0015(7)
C14 0.0295(8) 0.0450(9) 0.0217(8) 0.0030(7) -0.0067(6) -0.0046(7)

loop_
_atom_type_symbol
_atom_type_description
_atom_type_scat_dispersion_real
_atom_type_scat_dispersion_imag
_atom_type_scat_source
C C 0.0033 0.0016 'International Tables Vol C Tables 4.2.6.8 and 6.1.1.4'
H H 0.0000 0.0000 'International Tables Vol C Tables 4.2.6.8 and 6.1.1.4'
O O 0.0106 0.0060 'International Tables Vol C Tables 4.2.6.8 and 6.1.1.4'

loop_
_citation_id
_citation_doi
_citation_year
1 10.1021/ol503603t 2015

loop_
_geom_angle_atom_site_label_1
_geom_angle_atom_site_label_2
_geom_angle_atom_site_label_3
_geom_angle
C6 O2 O3 112.79(10)
C8 O3 O2 108.49(10)
C9 O4 H4 109.5
O1 C1 C2 122.71(14)
O1 C1 C6 122.26(13)
C2 C1 C6 115.01(12)
C1 C2 C3 110.07(13)
C1 C2 H2A 109.6
C3 C2 H2A 109.6
C1 C2 H2B 109.6
C3 C2 H2B 109.6
H2A C2 H2B 108.2
C2 C3 C4 114.55(12)
C2 C3 H3A 108.6
C4 C3 H3A 108.6
C2 C3 H3B 108.6
C4 C3 H3B 108.6
H3A C3 H3B 107.6
C3 C4 C14 106.55(12)
C3 C4 C13 109.43(12)
C14 C4 C13 105.64(12)
C3 C4 C5 110.30(11)
C14 C4 C5 111.12(12)
C13 C4 C5 113.49(12)
C7 C5 C11 105.97(11)
C7 C5 C4 109.92(11)
C11 C5 C4 111.18(11)
C7 C5 C6 106.27(11)
C11 C5 C6 111.01(11)
C4 C5 C6 112.18(11)
O2 C6 C1 110.73(11)
O2 C6 C12 98.93(11)
C1 C6 C12 107.53(12)
O2 C6 C5 110.94(11)
C1 C6 C5 111.16(11)
C12 C6 C5 116.90(12)
C8 C7 C5 110.01(11)
C8 C7 H7A 109.7
C5 C7 H7A 109.7
C8 C7 H7B 109.7
C5 C7 H7B 109.7
H7A C7 H7B 108.2
O3 C8 C7 108.76(11)
O3 C8 C9 115.35(12)
C7 C8 C9 110.66(11)
O3 C8 H8 107.2
C7 C8 H8 107.2
C9 C8 H8 107.2
O4 C9 C8 112.47(12)
O4 C9 C10 107.54(12)
C8 C9 C10 113.36(11)
O4 C9 H9 107.7
C8 C9 H9 107.7
C10 C9 H9 107.7
C9 C10 C11 112.71(12)
C9 C10 H10A 109.0
C11 C10 H10A 109.0
C9 C10 H10B 109.0
C11 C10 H10B 109.0
H10A C10 H10B 107.8
C10 C11 C5 115.32(11)
C10 C11 H11A 108.4
C5 C11 H11A 108.4
C10 C11 H11B 108.4
C5 C11 H11B 108.4
H11A C11 H11B 107.5
C6 C12 H12A 109.5
C6 C12 H12B 109.5
H12A C12 H12B 109.5
C6 C12 H12C 109.5
H12A C12 H12C 109.5
H12B C12 H12C 109.5
C4 C13 H13A 109.5
C4 C13 H13B 109.5
H13A C13 H13B 109.5
C4 C13 H13C 109.5
H13A C13 H13C 109.5
H13B C13 H13C 109.5
C4 C14 H14A 109.5
C4 C14 H14B 109.5
H14A C14 H14B 109.5
C4 C14 H14C 109.5
H14A C14 H14C 109.5
H14B C14 H14C 109.5

loop_
_geom_bond_atom_site_label_1
_geom_bond_atom_site_label_2
_geom_bond_distance
O1 C1 1.2104(19)
O2 C6 1.4348(16)
O2 O3 1.4630(14)
O3 C8 1.4240(18)
O4 C9 1.4187(17)
O4 H4 0.8400
C1 C2 1.498(2)
C1 C6 1.527(2)
C2 C3 1.522(2)
C2 H2A 0.9900
C2 H2B 0.9900
C3 C4 1.536(2)
C3 H3A 0.9900
C3 H3B 0.9900
C4 C14 1.534(2)
C4 C13 1.537(2)
C4 C5 1.5832(18)
C5 C7 1.5410(18)
C5 C11 1.5423(19)
C5 C6 1.5763(19)
C6 C12 1.536(2)
C7 C8 1.5145(19)
C7 H7A 0.9900
C7 H7B 0.9900
C8 C9 1.5233(19)
C8 H8 1.0000
C9 C10 1.5243(19)
C9 H9 1.0000
C10 C11 1.534(2)
C10 H10A 0.9900
C10 H10B 0.9900
C11 H11A 0.9900
C11 H11B 0.9900
C12 H12A 0.9800
C12 H12B 0.9800
C12 H12C 0.9800
C13 H13A 0.9800
C13 H13B 0.9800
C13 H13C 0.9800
C14 H14A 0.9800
C14 H14B 0.9800
C14 H14C 0.9800

loop_
_geom_hbond_atom_site_label_D
_geom_hbond_atom_site_label_H
_geom_hbond_atom_site_label_A
_geom_hbond_distance_DH
_geom_hbond_distance_HA
_geom_hbond_distance_DA
_geom_hbond_angle_DHA
_geom_hbond_site_symmetry_A
O4 H4 O3 0.84 2.50 3.1032(16) 129.6 4_566
O4 H4 O1 0.84 2.16 2.9406(16) 153.5 4_566

loop_
_geom_torsion_atom_site_label_1
_geom_torsion_atom_site_label_2
_geom_torsion_atom_site_label_3
_geom_torsion_atom_site_label_4
_geom_torsion
C6 O2 O3 C8 63.88(13)
O1 C1 C2 C3 -126.26(16)
C6 C1 C2 C3 55.18(18)
C1 C2 C3 C4 -55.61(18)
C2 C3 C4 C14 174.01(13)
C2 C3 C4 C13 -72.22(16)
C2 C3 C4 C5 53.31(16)
C3 C4 C5 C7 68.82(15)
C14 C4 C5 C7 -49.11(15)
C13 C4 C5 C7 -167.99(12)
C3 C4 C5 C11 -174.16(11)
C14 C4 C5 C11 67.91(15)
C13 C4 C5 C11 -50.97(16)
C3 C4 C5 C6 -49.18(15)
C14 C4 C5 C6 -167.11(12)
C13 C4 C5 C6 74.01(15)
O3 O2 C6 C1 66.23(14)
O3 O2 C6 C12 178.89(10)
O3 O2 C6 C5 -57.71(14)
O1 C1 C6 O2 4.7(2)
C2 C1 C6 O2 -176.78(12)
O1 C1 C6 C12 -102.41(17)
C2 C1 C6 C12 76.16(16)
O1 C1 C6 C5 128.46(15)
C2 C1 C6 C5 -52.97(17)
C7 C5 C6 O2 52.50(14)
C11 C5 C6 O2 -62.29(14)
C4 C5 C6 O2 172.65(11)
C7 C5 C6 C1 -71.19(13)
C11 C5 C6 C1 174.03(11)
C4 C5 C6 C1 48.96(15)
C7 C5 C6 C12 164.86(12)
C11 C5 C6 C12 50.07(16)
C4 C5 C6 C12 -74.99(15)
C11 C5 C7 C8 63.10(14)
C4 C5 C7 C8 -176.67(11)
C6 C5 C7 C8 -55.07(14)
O2 O3 C8 C7 -64.75(13)
O2 O3 C8 C9 60.22(14)
C5 C7 C8 O3 63.86(14)
C5 C7 C8 C9 -63.82(14)
O3 C8 C9 O4 50.96(16)
C7 C8 C9 O4 174.94(12)
O3 C8 C9 C10 -71.31(16)
C7 C8 C9 C10 52.67(17)
O4 C9 C10 C11 -168.35(13)
C8 C9 C10 C11 -43.38(18)
C9 C10 C11 C5 46.44(19)
C7 C5 C11 C10 -55.16(16)
C4 C5 C11 C10 -174.56(13)
C6 C5 C11 C10 59.81(16)
